data_4313339
loop_
_publ_author_name
'Anne-Sophie Chauvin'
'Yves-Michel Frapart'
'Jacqueline Vaissermann'
'Bruno Donnadieu'
'Jean-Pierre Tuchagues'
'Jean-Claude Chottard'
'Yun Li'

_publ_contact_author 'Prof J.Tuchagues'
_publ_contact_author_address
;
Laboratoire de Chimie de Coordination
UPR-CNRS 8241
205, route de Narbonne
31077 Toulouse cedex, France
;
_publ_contact_author_email 'tuchague@lcctoul.lcc-toulouse.fr '
_publ_section_title
;
 Synthesis, X-ray Crystal Structure, and Redox and Electronic Properties
 of Iron(III)-Polyimidazole Complexes Relevant to the Metal Sites of Iron
 Proteins
;
_journal_name_full 'Inorganic Chemistry'
_journal_page_first 1895
_journal_page_last 1900
_journal_paper_doi 10.1021/ic020401a
_journal_volume 42
_journal_year 2003
_chemical_formula_sum 'C38 H56 Cl3 Fe N12 O14'
_chemical_formula_weight 1067.26
_chemical_name_systematic
;
 ?
;
_space_group_IT_number 14
_symmetry_cell_setting monoclinic
_symmetry_space_group_name_Hall '-P 2ybc'
_symmetry_space_group_name_H-M 'P 1 21/c 1'
_atom_sites_solution_hydrogens geom
_atom_sites_solution_primary direct
_atom_sites_solution_secondary difmap
_audit_creation_method SHELXL-97
_cell_angle_alpha 90.00
_cell_angle_beta 102.062(10)
_cell_angle_gamma 90.00
_cell_formula_units_Z 4
_cell_length_a 16.1057(15)
_cell_length_b 11.1079(12)
_cell_length_c 26.283(2)
_cell_measurement_reflns_used 5000
_cell_measurement_temperature 160(2)
_cell_volume 4598.2(8)
_computing_cell_refinement 'Stoe IPDS software (Stoe, 1996)'
_computing_data_collection 'Stoe IPDS software (Stoe, 1996)'
_computing_data_reduction 'XRED (Stoe, 1.08, 1996)'
_computing_publication_material 'SHELXL-97 (Sheldrick, 1997)'
_computing_structure_refinement 'SHELXL-97 (Sheldrick, 1997)'
_computing_structure_solution 'SIR92 (Giacovazzo et al, 1992)'
_diffrn_ambient_temperature 160(2)
_diffrn_measured_fraction_theta_full 0.938
_diffrn_measured_fraction_theta_max 0.938
_diffrn_measurement_device 'Stoe IPDS'
_diffrn_measurement_method \f
_diffrn_radiation_monochromator graphite
_diffrn_radiation_source 'fine-focus sealed tube'
_diffrn_radiation_type MoK\a
_diffrn_radiation_wavelength 0.71073
_diffrn_reflns_av_R_equivalents 0.0963
_diffrn_reflns_av_sigmaI/netI 0.0773
_diffrn_reflns_limit_h_max 17
_diffrn_reflns_limit_h_min -17
_diffrn_reflns_limit_k_max 12
_diffrn_reflns_limit_k_min -12
_diffrn_reflns_limit_l_max 28
_diffrn_reflns_limit_l_min -29
_diffrn_reflns_number 31585
_diffrn_reflns_theta_full 23.26
_diffrn_reflns_theta_max 23.26
_diffrn_reflns_theta_min 1.82
_diffrn_standards_decay_% <0.1
_diffrn_standards_interval_time 'every frame'
_diffrn_standards_number 200
_exptl_absorpt_coefficient_mu 0.524
_exptl_absorpt_correction_type none
_exptl_crystal_colour 'yellow brown'
_exptl_crystal_density_diffrn 1.542
_exptl_crystal_density_method 'not measured'
_exptl_crystal_description plate
_exptl_crystal_F_000 2228
_exptl_crystal_size_max 0.6
_exptl_crystal_size_mid 0.3
_exptl_crystal_size_min 0.1
_refine_diff_density_max 0.523
_refine_diff_density_min -0.323
_refine_diff_density_rms 0.068
_refine_ls_extinction_method none
_refine_ls_goodness_of_fit_ref 0.921
_refine_ls_hydrogen_treatment mixed
_refine_ls_matrix_type full
_refine_ls_number_parameters 627
_refine_ls_number_reflns 6575
_refine_ls_number_restraints 0
_refine_ls_restrained_S_all 0.921
_refine_ls_R_factor_all 0.0882
_refine_ls_R_factor_gt 0.0465
_refine_ls_shift/su_max 0.604
_refine_ls_shift/su_mean 0.008
_refine_ls_structure_factor_coef Fsqd
_refine_ls_weighting_details 'w=1/[\s^2^(Fo^2^)+(0.0528P)^2^+1.0843P] where P=(Fo^2^+2Fc^2^)/3'
_refine_ls_weighting_scheme calc
_refine_ls_wR_factor_gt 0.0902
_refine_ls_wR_factor_ref 0.1052
_reflns_number_gt 4226
_reflns_number_total 6575
_reflns_threshold_expression >2sigma(I)
_cod_data_source_file ic020401a_2.cif
_cod_data_source_block global
_cod_depositor_comments
;
The following automatic conversions were performed:

'_refine_ls_weighting_scheme' value 'calc
w=1/[\s^2^(Fo^2^)+(0.0528P)^2^+1.0843P] where P=(Fo^2^+2Fc^2^)/3' was
changed to 'calc'. New tag '_refine_ls_weighting_details' was
created. The value of the new tag was set to
'w=1/[\s^2^(Fo^2^)+(0.0528P)^2^+1.0843P] where P=(Fo^2^+2Fc^2^)/3'.

Automatic conversion script
Id: cif_fix_values 3143 2015-03-26 13:38:13Z robertas 
;
_cod_database_code 4313339
_cell_measurement_2theta_min 3.7
_cell_measurement_2theta_max 48.2

loop_
_symmetry_equiv_pos_as_xyz
'x, y, z'
'-x, y+1/2, -z+1/2'
'-x, -y, -z'
'x, -y-1/2, z-1/2'

loop_
_atom_site_label
_atom_site_type_symbol
_atom_site_fract_x
_atom_site_fract_y
_atom_site_fract_z
_atom_site_U_iso_or_equiv
_atom_site_adp_type
_atom_site_occupancy
_atom_site_calc_flag
_atom_site_refinement_flags
_atom_site_disorder_assembly
_atom_site_disorder_group
Fe1 Fe 0.76473(4) 0.19307(5) 0.40514(2) 0.01723(15) Uani 1 d . . .
O1 O 0.65068(17) 0.3031(2) 0.54789(10) 0.0216(6) Uani 1 d . . .
O2 O 0.92178(18) 0.2801(2) 0.27926(11) 0.0262(7) Uani 1 d . . .
N1 N 0.6522(2) 0.2361(3) 0.41309(13) 0.0206(8) Uani 1 d . . .
N2 N 0.5417(2) 0.2648(3) 0.44801(13) 0.0226(8) Uani 1 d . . .
N3 N 0.8072(2) 0.2869(3) 0.46681(13) 0.0185(7) Uani 1 d . . .
N4 N 0.8263(2) 0.3550(3) 0.54676(13) 0.0222(8) Uani 1 d . . .
N5 N 0.7606(2) 0.0486(3) 0.44881(13) 0.0208(8) Uani 1 d . . .
N6 N 0.7815(2) -0.1448(3) 0.46677(13) 0.0231(8) Uani 1 d . . .
N7 N 0.7710(2) 0.3317(3) 0.36246(13) 0.0199(8) Uani 1 d . . .
N8 N 0.7964(2) 0.4480(3) 0.30002(14) 0.0237(8) Uani 1 d . . .
N9 N 0.7181(2) 0.0974(3) 0.34191(13) 0.0214(8) Uani 1 d . . .
N10 N 0.6240(2) -0.0253(3) 0.29599(15) 0.0319(9) Uani 1 d . . .
N11 N 0.8787(2) 0.1539(3) 0.39767(13) 0.0205(8) Uani 1 d . . .
N12 N 0.9842(2) 0.1102(3) 0.36015(14) 0.0239(8) Uani 1 d . . .
C1 C 0.5816(3) 0.2513(4) 0.37370(17) 0.0268(10) Uani 1 d . . .
H1 H 0.5812 0.2498 0.3375 0.032 Uiso 1 calc R . .
C2 C 0.5135(3) 0.2685(4) 0.39504(17) 0.0289(10) Uani 1 d . . .
H2 H 0.4566 0.2809 0.3769 0.035 Uiso 1 calc R . .
C3 C 0.6266(2) 0.2469(3) 0.45769(15) 0.0182(9) Uani 1 d . . .
C4 C 0.4813(3) 0.2799(4) 0.48244(18) 0.0296(11) Uani 1 d . . .
H4A H 0.4283 0.2376 0.4676 0.044 Uiso 1 calc R . .
H4B H 0.4695 0.3658 0.4858 0.044 Uiso 1 calc R . .
H4C H 0.5058 0.2465 0.5168 0.044 Uiso 1 calc R . .
C5 C 0.8840(3) 0.3453(3) 0.47867(17) 0.0223(9) Uani 1 d . . .
H5 H 0.9223 0.3549 0.4560 0.027 Uiso 1 calc R . .
C6 C 0.8958(3) 0.3866(4) 0.52756(16) 0.0227(9) Uani 1 d . . .
H6 H 0.9439 0.4299 0.5456 0.027 Uiso 1 calc R . .
C7 C 0.7722(2) 0.2948(3) 0.50832(15) 0.0186(9) Uani 1 d . . .
C8 C 0.8213(3) 0.3824(4) 0.60076(16) 0.0286(10) Uani 1 d . . .
H8A H 0.7664 0.3554 0.6070 0.043 Uiso 1 calc R . .
H8B H 0.8270 0.4694 0.6066 0.043 Uiso 1 calc R . .
H8C H 0.8671 0.3406 0.6246 0.043 Uiso 1 calc R . .
C9 C 0.7376(2) 0.0243(3) 0.49605(16) 0.0191(9) Uani 1 d . . .
C10 C 0.7513(3) -0.0950(3) 0.50643(17) 0.0228(9) Uani 1 d . . .
H10 H 0.7413 -0.1362 0.5363 0.027 Uiso 1 calc R . .
C11 C 0.7870(3) -0.0568(4) 0.43314(17) 0.0234(10) Uani 1 d . . .
H11 H 0.8071 -0.0675 0.4019 0.028 Uiso 1 calc R . .
C12 C 0.8086(3) -0.2703(3) 0.46128(17) 0.0223(9) Uani 1 d . . .
H12 H 0.8052 -0.2869 0.4235 0.027 Uiso 1 calc R . .
C13 C 0.7487(3) -0.3561(4) 0.48087(19) 0.0312(11) Uani 1 d . . .
H13A H 0.6900 -0.3377 0.4638 0.047 Uiso 1 calc R . .
H13B H 0.7554 -0.3468 0.5186 0.047 Uiso 1 calc R . .
H13C H 0.7622 -0.4391 0.4729 0.047 Uiso 1 calc R . .
C14 C 0.8990(3) -0.2872(4) 0.4895(2) 0.0384(12) Uani 1 d . . .
H14A H 0.9351 -0.2279 0.4770 0.058 Uiso 1 calc R . .
H14B H 0.9179 -0.3686 0.4831 0.058 Uiso 1 calc R . .
H14C H 0.9029 -0.2760 0.5269 0.058 Uiso 1 calc R . .
C15 C 0.6868(2) 0.2404(3) 0.51145(15) 0.0191(9) Uani 1 d . . .
C16 C 0.6356(3) 0.4300(3) 0.53842(18) 0.0244(10) Uani 1 d . . .
H16A H 0.5990 0.4604 0.5610 0.037 Uiso 1 calc R . .
H16B H 0.6078 0.4425 0.5019 0.037 Uiso 1 calc R . .
H16C H 0.6899 0.4732 0.5459 0.037 Uiso 1 calc R . .
C17 C 0.6981(3) 0.1071(3) 0.53110(16) 0.0201(9) Uani 1 d . . .
C18 C 0.6113(3) 0.0551(4) 0.53501(19) 0.0280(10) Uani 1 d . . .
H18A H 0.5849 0.1071 0.5572 0.042 Uiso 1 calc R . .
H18B H 0.6190 -0.0258 0.5501 0.042 Uiso 1 calc R . .
H18C H 0.5748 0.0510 0.5002 0.042 Uiso 1 calc R . .
C19 C 0.7555(3) 0.1036(4) 0.58587(16) 0.0279(10) Uani 1 d . . .
H19A H 0.7299 0.1520 0.6097 0.042 Uiso 1 calc R . .
H19B H 0.8115 0.1363 0.5845 0.042 Uiso 1 calc R . .
H19C H 0.7616 0.0201 0.5982 0.042 Uiso 1 calc R . .
C20 C 0.9405(3) 0.0943(3) 0.43321(17) 0.0245(10) Uani 1 d . . .
H20 H 0.9379 0.0757 0.4681 0.029 Uiso 1 calc R . .
C21 C 1.0045(3) 0.0674(4) 0.40989(17) 0.0260(10) Uani 1 d . . .
H21 H 1.0551 0.0258 0.4252 0.031 Uiso 1 calc R . .
C22 C 0.9074(3) 0.1644(3) 0.35439(16) 0.0207(9) Uani 1 d . . .
C23 C 1.0390(3) 0.0862(4) 0.3228(2) 0.0349(11) Uani 1 d . . .
H23A H 1.0970 0.1128 0.3376 0.052 Uiso 1 calc R . .
H23B H 1.0173 0.1301 0.2904 0.052 Uiso 1 calc R . .
H23C H 1.0392 -0.0003 0.3155 0.052 Uiso 1 calc R . .
C24 C 0.7297(3) 0.4400(4) 0.36455(17) 0.0248(10) Uani 1 d . . .
H24 H 0.6958 0.4607 0.3888 0.030 Uiso 1 calc R . .
C25 C 0.7455(3) 0.5109(4) 0.32649(17) 0.0259(10) Uani 1 d . . .
H25 H 0.7251 0.5905 0.3191 0.031 Uiso 1 calc R . .
C26 C 0.8113(3) 0.3389(3) 0.32339(15) 0.0189(9) Uani 1 d . . .
C27 C 0.8219(3) 0.5015(4) 0.25434(19) 0.0341(11) Uani 1 d . . .
H27A H 0.7711 0.5251 0.2287 0.051 Uiso 1 calc R . .
H27B H 0.8543 0.4425 0.2388 0.051 Uiso 1 calc R . .
H27C H 0.8572 0.5727 0.2651 0.051 Uiso 1 calc R . .
C28 C 0.7308(3) 0.0937(4) 0.29127(16) 0.0227(9) Uani 1 d . . .
C29 C 0.6722(3) 0.0187(4) 0.26325(18) 0.0332(11) Uani 1 d . . .
H29 H 0.6658 0.0002 0.2273 0.040 Uiso 1 calc R . .
C30 C 0.6530(3) 0.0230(4) 0.34247(17) 0.0249(10) Uani 1 d . . .
H30 H 0.6305 0.0068 0.3724 0.030 Uiso 1 calc R . .
C31 C 0.5530(3) -0.1121(4) 0.2841(2) 0.0408(13) Uani 1 d . . .
H31 H 0.5502 -0.1557 0.3170 0.049 Uiso 1 calc R . .
C32 C 0.5705(4) -0.2033(5) 0.2455(2) 0.0552(16) Uani 1 d . . .
H32A H 0.6266 -0.2390 0.2582 0.083 Uiso 1 calc R . .
H32B H 0.5690 -0.1639 0.2120 0.083 Uiso 1 calc R . .
H32C H 0.5271 -0.2666 0.2412 0.083 Uiso 1 calc R . .
C33 C 0.4703(4) -0.0476(6) 0.2661(3) 0.078(2) Uani 1 d . . .
H33A H 0.4604 0.0070 0.2935 0.117 Uiso 1 calc R . .
H33B H 0.4241 -0.1065 0.2583 0.117 Uiso 1 calc R . .
H33C H 0.4723 -0.0012 0.2346 0.117 Uiso 1 calc R . .
C34 C 0.8613(3) 0.2360(4) 0.30658(16) 0.0212(9) Uani 1 d . . .
C35 C 0.9863(3) 0.3598(4) 0.30770(18) 0.0313(11) Uani 1 d . . .
H35A H 1.0258 0.3823 0.2855 0.047 Uiso 1 calc R . .
H35B H 1.0176 0.3186 0.3388 0.047 Uiso 1 calc R . .
H35C H 0.9594 0.4324 0.3180 0.047 Uiso 1 calc R . .
C36 C 0.8004(3) 0.1518(4) 0.26722(16) 0.0244(10) Uani 1 d . . .
C37 C 0.8510(3) 0.0510(4) 0.24858(19) 0.0345(11) Uani 1 d . . .
H37A H 0.8964 0.0859 0.2336 0.052 Uiso 1 calc R . .
H37B H 0.8133 0.0031 0.2221 0.052 Uiso 1 calc R . .
H37C H 0.8759 -0.0006 0.2781 0.052 Uiso 1 calc R . .
C38 C 0.7564(3) 0.2257(4) 0.21965(16) 0.0314(11) Uani 1 d . . .
H38A H 0.7994 0.2621 0.2031 0.047 Uiso 1 calc R . .
H38B H 0.7220 0.2892 0.2309 0.047 Uiso 1 calc R . .
H38C H 0.7198 0.1728 0.1947 0.047 Uiso 1 calc R . .
Cl1 Cl 0.74508(7) -0.21872(9) 0.14332(4) 0.0308(3) Uani 1 d . . .
O11 O 0.8109(2) -0.2005(4) 0.11465(15) 0.0575(10) Uani 1 d . . .
O12 O 0.6920(2) -0.3144(4) 0.1197(2) 0.0800(15) Uani 1 d . . .
O13 O 0.6948(2) -0.1121(3) 0.14279(15) 0.0494(10) Uani 1 d . . .
O14 O 0.7835(3) -0.2475(4) 0.19541(15) 0.0656(12) Uani 1 d . . .
Cl2 Cl 0.95072(8) -0.25486(11) 0.35189(5) 0.0370(3) Uani 1 d . . .
O21 O 0.9390(2) -0.3731(3) 0.37036(15) 0.0531(10) Uani 1 d . . .
O22 O 1.0157(3) -0.1964(3) 0.38901(18) 0.0662(12) Uani 1 d . . .
O23 O 0.9737(3) -0.2631(4) 0.30311(17) 0.0747(13) Uani 1 d . . .
O24 O 0.8746(2) -0.1874(4) 0.34708(15) 0.0648(12) Uani 1 d . . .
Cl3 Cl 0.46582(8) 0.35675(12) 0.62216(5) 0.0455(3) Uani 1 d . . .
O31 O 0.4756(4) 0.2427(4) 0.6009(2) 0.106(2) Uani 1 d . . .
O32 O 0.4514(2) 0.4456(3) 0.58183(13) 0.0448(9) Uani 1 d . . .
O33 O 0.3960(3) 0.3516(5) 0.6457(2) 0.107(2) Uani 1 d . . .
O34 O 0.5397(4) 0.3792(8) 0.6587(3) 0.158(3) Uani 1 d . . .

loop_
_atom_site_aniso_label
_atom_site_aniso_U_11
_atom_site_aniso_U_22
_atom_site_aniso_U_33
_atom_site_aniso_U_23
_atom_site_aniso_U_13
_atom_site_aniso_U_12
Fe1 0.0179(3) 0.0165(3) 0.0176(3) 0.0002(2) 0.0045(2) 0.0002(2)
O1 0.0271(15) 0.0162(13) 0.0236(16) 0.0003(12) 0.0104(13) 0.0027(12)
O2 0.0277(17) 0.0270(16) 0.0273(17) -0.0004(12) 0.0140(14) -0.0054(12)
N1 0.0188(18) 0.0219(18) 0.020(2) 0.0027(14) 0.0003(15) 0.0003(14)
N2 0.0171(19) 0.0280(19) 0.024(2) -0.0004(15) 0.0066(15) 0.0040(15)
N3 0.0187(18) 0.0159(17) 0.0220(19) 0.0024(14) 0.0069(15) 0.0011(14)
N4 0.027(2) 0.0203(17) 0.0190(19) -0.0025(14) 0.0038(16) -0.0017(15)
N5 0.0230(19) 0.0199(18) 0.020(2) -0.0020(14) 0.0064(15) 0.0015(15)
N6 0.027(2) 0.0171(17) 0.026(2) -0.0002(15) 0.0067(16) 0.0019(15)
N7 0.0189(18) 0.0187(18) 0.0211(19) -0.0011(14) 0.0021(16) -0.0001(14)
N8 0.025(2) 0.0209(18) 0.026(2) 0.0053(15) 0.0065(16) 0.0010(15)
N9 0.0193(19) 0.0196(17) 0.025(2) 0.0014(14) 0.0038(16) -0.0025(15)
N10 0.037(2) 0.033(2) 0.026(2) -0.0031(17) 0.0069(18) -0.0149(18)
N11 0.0229(19) 0.0198(17) 0.0184(19) -0.0028(14) 0.0034(16) -0.0018(14)
N12 0.0207(19) 0.0209(18) 0.031(2) -0.0050(15) 0.0077(17) 0.0021(15)
C1 0.020(2) 0.037(2) 0.022(2) -0.0003(19) 0.002(2) -0.0012(19)
C2 0.023(2) 0.035(2) 0.027(3) 0.0037(19) 0.003(2) 0.0006(19)
C3 0.019(2) 0.0162(19) 0.020(2) 0.0013(16) 0.0047(18) 0.0013(17)
C4 0.019(2) 0.036(3) 0.036(3) -0.002(2) 0.011(2) 0.0031(19)
C5 0.017(2) 0.023(2) 0.027(2) 0.0016(17) 0.0047(18) -0.0024(17)
C6 0.018(2) 0.023(2) 0.025(2) -0.0035(18) 0.0017(19) -0.0039(17)
C7 0.023(2) 0.0148(19) 0.018(2) -0.0010(16) 0.0032(19) 0.0014(17)
C8 0.036(3) 0.029(2) 0.022(2) -0.0062(19) 0.009(2) 0.000(2)
C9 0.018(2) 0.019(2) 0.022(2) 0.0000(16) 0.0057(18) -0.0011(17)
C10 0.027(2) 0.022(2) 0.021(2) 0.0043(17) 0.0087(19) -0.0001(18)
C11 0.025(2) 0.024(2) 0.023(2) -0.0001(18) 0.0064(19) 0.0038(18)
C12 0.027(2) 0.0108(19) 0.030(2) -0.0025(16) 0.0069(19) 0.0015(17)
C13 0.031(3) 0.019(2) 0.044(3) 0.001(2) 0.007(2) -0.0009(19)
C14 0.028(3) 0.021(2) 0.064(4) -0.001(2) 0.006(2) 0.002(2)
C15 0.022(2) 0.018(2) 0.018(2) 0.0009(16) 0.0061(18) 0.0041(17)
C16 0.027(2) 0.014(2) 0.034(3) -0.0027(18) 0.011(2) 0.0054(18)
C17 0.023(2) 0.016(2) 0.023(2) 0.0009(17) 0.0070(18) 0.0008(17)
C18 0.027(3) 0.019(2) 0.042(3) 0.0070(19) 0.017(2) -0.0004(18)
C19 0.039(3) 0.023(2) 0.020(2) 0.0059(17) 0.001(2) 0.0059(19)
C20 0.027(2) 0.022(2) 0.023(2) 0.0007(17) 0.002(2) 0.0062(18)
C21 0.023(2) 0.020(2) 0.033(3) 0.0003(18) 0.002(2) 0.0062(18)
C22 0.021(2) 0.019(2) 0.024(2) -0.0038(17) 0.0072(19) -0.0016(17)
C23 0.029(3) 0.037(3) 0.045(3) -0.004(2) 0.022(2) 0.002(2)
C24 0.027(2) 0.023(2) 0.025(3) -0.0006(18) 0.007(2) 0.0059(19)
C25 0.030(3) 0.021(2) 0.027(3) 0.0044(19) 0.008(2) 0.0042(19)
C26 0.022(2) 0.018(2) 0.017(2) -0.0022(16) 0.0048(18) -0.0046(17)
C27 0.042(3) 0.032(3) 0.032(3) 0.011(2) 0.017(2) 0.001(2)
C28 0.026(2) 0.027(2) 0.014(2) 0.0002(17) 0.0026(18) -0.0038(19)
C29 0.038(3) 0.041(3) 0.020(3) -0.005(2) 0.004(2) -0.017(2)
C30 0.030(3) 0.025(2) 0.019(2) -0.0036(18) 0.003(2) -0.0052(19)
C31 0.043(3) 0.037(3) 0.038(3) 0.002(2) -0.002(2) -0.020(2)
C32 0.075(4) 0.040(3) 0.046(3) -0.008(3) 0.001(3) -0.028(3)
C33 0.042(4) 0.070(4) 0.114(6) -0.002(4) -0.003(4) -0.015(3)
C34 0.023(2) 0.024(2) 0.019(2) -0.0002(17) 0.0103(18) 0.0002(18)
C35 0.029(3) 0.029(2) 0.037(3) -0.005(2) 0.009(2) -0.013(2)
C36 0.030(2) 0.026(2) 0.020(2) -0.0041(18) 0.0110(19) -0.0053(19)
C37 0.037(3) 0.032(3) 0.035(3) -0.012(2) 0.011(2) -0.003(2)
C38 0.035(3) 0.039(3) 0.019(2) 0.0036(19) 0.003(2) -0.004(2)
Cl1 0.0302(6) 0.0293(6) 0.0308(6) -0.0022(4) 0.0017(5) 0.0001(5)
O11 0.044(2) 0.079(3) 0.054(2) 0.015(2) 0.0209(19) 0.003(2)
O12 0.047(2) 0.060(3) 0.134(4) -0.064(3) 0.022(3) -0.022(2)
O13 0.057(2) 0.0304(18) 0.060(2) 0.0037(16) 0.010(2) 0.0181(17)
O14 0.079(3) 0.072(3) 0.041(2) 0.023(2) 0.004(2) 0.022(2)
Cl2 0.0368(7) 0.0385(6) 0.0367(7) -0.0006(5) 0.0100(5) 0.0079(5)
O21 0.060(3) 0.035(2) 0.059(2) -0.0022(17) 0.000(2) -0.0085(17)
O22 0.063(3) 0.034(2) 0.089(3) -0.009(2) -0.011(2) -0.0084(19)
O23 0.082(3) 0.098(3) 0.059(3) 0.007(2) 0.049(2) 0.015(3)
O24 0.051(2) 0.089(3) 0.057(3) 0.012(2) 0.018(2) 0.043(2)
Cl3 0.0453(8) 0.0622(8) 0.0313(7) 0.0114(6) 0.0132(6) 0.0222(6)
O31 0.196(6) 0.069(3) 0.080(3) 0.033(3) 0.091(4) 0.063(4)
O32 0.050(2) 0.046(2) 0.040(2) 0.0137(16) 0.0125(18) 0.0037(17)
O33 0.112(4) 0.117(4) 0.123(4) 0.086(4) 0.097(4) 0.082(3)
O34 0.110(5) 0.232(8) 0.097(5) 0.037(5) -0.060(4) -0.015(5)

loop_
_atom_type_symbol
_atom_type_description
_atom_type_scat_dispersion_real
_atom_type_scat_dispersion_imag
_atom_type_scat_source
C C 0.0020 0.0020 'International Tables Vol C Tables 4.2.6.8 and 6.1.1.4'
H H 0.0000 0.0000 'International Tables Vol C Tables 4.2.6.8 and 6.1.1.4'
N N 0.0040 0.0030 'International Tables Vol C Tables 4.2.6.8 and 6.1.1.4'
O O 0.0080 0.0060 'International Tables Vol C Tables 4.2.6.8 and 6.1.1.4'
Cl Cl 0.1320 0.1590 'International Tables Vol C Tables 4.2.6.8 and 6.1.1.4'
Fe Fe 0.3010 0.8450 'International Tables Vol C Tables 4.2.6.8 and 6.1.1.4'

loop_
_geom_angle_atom_site_label_1
_geom_angle_atom_site_label_2
_geom_angle_atom_site_label_3
_geom_angle
_geom_angle_site_symmetry_1
_geom_angle_site_symmetry_3
_geom_angle_publ_flag
N7 Fe1 N1 91.70(14) . . ?
N7 Fe1 N3 90.28(13) . . ?
N1 Fe1 N3 87.17(14) . . ?
N7 Fe1 N11 87.38(14) . . ?
N1 Fe1 N11 178.56(14) . . ?
N3 Fe1 N11 91.71(14) . . ?
N7 Fe1 N5 178.72(14) . . ?
N1 Fe1 N5 89.56(14) . . ?
N3 Fe1 N5 90.00(13) . . ?
N11 Fe1 N5 91.35(14) . . ?
N7 Fe1 N9 89.84(13) . . ?
N1 Fe1 N9 91.36(14) . . ?
N3 Fe1 N9 178.54(14) . . ?
N11 Fe1 N9 89.75(14) . . ?
N5 Fe1 N9 89.91(13) . . ?
C15 O1 C16 116.4(3) . . ?
C34 O2 C35 116.5(3) . . ?
C3 N1 C1 107.0(3) . . ?
C3 N1 Fe1 126.2(3) . . ?
C1 N1 Fe1 126.5(3) . . ?
C3 N2 C2 107.6(3) . . ?
C3 N2 C4 132.4(3) . . ?
C2 N2 C4 120.0(3) . . ?
C7 N3 C5 107.4(3) . . ?
C7 N3 Fe1 126.0(3) . . ?
C5 N3 Fe1 126.2(3) . . ?
C7 N4 C6 107.4(3) . . ?
C7 N4 C8 131.3(4) . . ?
C6 N4 C8 121.2(3) . . ?
C11 N5 C9 105.4(3) . . ?
C11 N5 Fe1 118.6(3) . . ?
C9 N5 Fe1 136.0(3) . . ?
C11 N6 C10 107.1(3) . . ?
C11 N6 C12 124.4(4) . . ?
C10 N6 C12 128.3(3) . . ?
C26 N7 C24 107.2(3) . . ?
C26 N7 Fe1 126.5(3) . . ?
C24 N7 Fe1 126.2(3) . . ?
C26 N8 C25 107.0(3) . . ?
C26 N8 C27 132.6(4) . . ?
C25 N8 C27 120.4(3) . . ?
C30 N9 C28 105.4(3) . . ?
C30 N9 Fe1 118.8(3) . . ?
C28 N9 Fe1 135.4(3) . . ?
C30 N10 C29 107.3(4) . . ?
C30 N10 C31 124.6(4) . . ?
C29 N10 C31 128.1(4) . . ?
C22 N11 C20 107.0(3) . . ?
C22 N11 Fe1 125.3(3) . . ?
C20 N11 Fe1 127.1(3) . . ?
C22 N12 C21 107.0(3) . . ?
C22 N12 C23 131.7(4) . . ?
C21 N12 C23 121.2(4) . . ?
C2 C1 N1 108.7(4) . . ?
C2 C1 H1 125.6 . . ?
N1 C1 H1 125.7 . . ?
C1 C2 N2 107.0(4) . . ?
C1 C2 H2 126.5 . . ?
N2 C2 H2 126.5 . . ?
N1 C3 N2 109.6(3) . . ?
N1 C3 C15 123.7(3) . . ?
N2 C3 C15 126.7(4) . . ?
N2 C4 H4A 109.5 . . ?
N2 C4 H4B 109.5 . . ?
H4A C4 H4B 109.5 . . ?
N2 C4 H4C 109.5 . . ?
H4A C4 H4C 109.5 . . ?
H4B C4 H4C 109.5 . . ?
C6 C5 N3 108.7(4) . . ?
C6 C5 H5 125.7 . . ?
N3 C5 H5 125.7 . . ?
C5 C6 N4 107.6(4) . . ?
C5 C6 H6 126.2 . . ?
N4 C6 H6 126.2 . . ?
N3 C7 N4 108.9(3) . . ?
N3 C7 C15 124.1(3) . . ?
N4 C7 C15 126.9(4) . . ?
N4 C8 H8A 109.5 . . ?
N4 C8 H8B 109.5 . . ?
H8A C8 H8B 109.5 . . ?
N4 C8 H8C 109.5 . . ?
H8A C8 H8C 109.5 . . ?
H8B C8 H8C 109.5 . . ?
C10 C9 N5 107.7(3) . . ?
C10 C9 C17 122.3(4) . . ?
N5 C9 C17 129.9(3) . . ?
N6 C10 C9 108.2(4) . . ?
N6 C10 H10 125.9 . . ?
C9 C10 H10 125.9 . . ?
N6 C11 N5 111.6(4) . . ?
N6 C11 H11 124.2 . . ?
N5 C11 H11 124.2 . . ?
N6 C12 C14 110.2(3) . . ?
N6 C12 C13 109.7(3) . . ?
C14 C12 C13 111.9(4) . . ?
N6 C12 H12 108.3 . . ?
C14 C12 H12 108.3 . . ?
C13 C12 H12 108.3 . . ?
C12 C13 H13A 109.5 . . ?
C12 C13 H13B 109.5 . . ?
H13A C13 H13B 109.5 . . ?
C12 C13 H13C 109.5 . . ?
H13A C13 H13C 109.5 . . ?
H13B C13 H13C 109.5 . . ?
C12 C14 H14A 109.5 . . ?
C12 C14 H14B 109.5 . . ?
H14A C14 H14B 109.5 . . ?
C12 C14 H14C 109.5 . . ?
H14A C14 H14C 109.5 . . ?
H14B C14 H14C 109.5 . . ?
O1 C15 C7 110.4(3) . . ?
O1 C15 C3 109.4(3) . . ?
C7 C15 C3 109.6(3) . . ?
O1 C15 C17 106.3(3) . . ?
C7 C15 C17 110.4(3) . . ?
C3 C15 C17 110.8(3) . . ?
O1 C16 H16A 109.5 . . ?
O1 C16 H16B 109.5 . . ?
H16A C16 H16B 109.5 . . ?
O1 C16 H16C 109.5 . . ?
H16A C16 H16C 109.5 . . ?
H16B C16 H16C 109.5 . . ?
C9 C17 C18 108.2(3) . . ?
C9 C17 C19 107.7(3) . . ?
C18 C17 C19 107.7(4) . . ?
C9 C17 C15 113.8(3) . . ?
C18 C17 C15 109.4(3) . . ?
C19 C17 C15 109.8(3) . . ?
C17 C18 H18A 109.5 . . ?
C17 C18 H18B 109.5 . . ?
H18A C18 H18B 109.5 . . ?
C17 C18 H18C 109.5 . . ?
H18A C18 H18C 109.5 . . ?
H18B C18 H18C 109.5 . . ?
C17 C19 H19A 109.5 . . ?
C17 C19 H19B 109.5 . . ?
H19A C19 H19B 109.5 . . ?
C17 C19 H19C 109.5 . . ?
H19A C19 H19C 109.5 . . ?
H19B C19 H19C 109.5 . . ?
C21 C20 N11 108.2(4) . . ?
C21 C20 H20 125.9 . . ?
N11 C20 H20 125.9 . . ?
C20 C21 N12 107.9(4) . . ?
C20 C21 H21 126.1 . . ?
N12 C21 H21 126.1 . . ?
N11 C22 N12 109.9(4) . . ?
N11 C22 C34 123.5(4) . . ?
N12 C22 C34 126.4(4) . . ?
N12 C23 H23A 109.5 . . ?
N12 C23 H23B 109.5 . . ?
H23A C23 H23B 109.5 . . ?
N12 C23 H23C 109.5 . . ?
H23A C23 H23C 109.5 . . ?
H23B C23 H23C 109.5 . . ?
C25 C24 N7 108.3(4) . . ?
C25 C24 H24 125.9 . . ?
N7 C24 H24 125.9 . . ?
C24 C25 N8 107.9(4) . . ?
C24 C25 H25 126.0 . . ?
N8 C25 H25 126.0 . . ?
N7 C26 N8 109.6(3) . . ?
N7 C26 C34 123.7(3) . . ?
N8 C26 C34 126.6(4) . . ?
N8 C27 H27A 109.5 . . ?
N8 C27 H27B 109.5 . . ?
H27A C27 H27B 109.5 . . ?
N8 C27 H27C 109.5 . . ?
H27A C27 H27C 109.5 . . ?
H27B C27 H27C 109.5 . . ?
C29 C28 N9 108.2(4) . . ?
C29 C28 C36 121.3(4) . . ?
N9 C28 C36 130.4(3) . . ?
C28 C29 N10 107.5(4) . . ?
C28 C29 H29 126.2 . . ?
N10 C29 H29 126.2 . . ?
N10 C30 N9 111.5(4) . . ?
N10 C30 H30 124.3 . . ?
N9 C30 H30 124.3 . . ?
N10 C31 C33 110.6(4) . . ?
N10 C31 C32 109.7(4) . . ?
C33 C31 C32 112.9(5) . . ?
N10 C31 H31 107.8 . . ?
C33 C31 H31 107.8 . . ?
C32 C31 H31 107.8 . . ?
C31 C32 H32A 109.5 . . ?
C31 C32 H32B 109.5 . . ?
H32A C32 H32B 109.5 . . ?
C31 C32 H32C 109.5 . . ?
H32A C32 H32C 109.5 . . ?
H32B C32 H32C 109.5 . . ?
C31 C33 H33A 109.5 . . ?
C31 C33 H33B 109.5 . . ?
H33A C33 H33B 109.5 . . ?
C31 C33 H33C 109.5 . . ?
H33A C33 H33C 109.5 . . ?
H33B C33 H33C 109.5 . . ?
O2 C34 C26 110.5(3) . . ?
O2 C34 C22 109.1(3) . . ?
C26 C34 C22 110.3(3) . . ?
O2 C34 C36 105.8(3) . . ?
C26 C34 C36 110.1(3) . . ?
C22 C34 C36 110.9(3) . . ?
O2 C35 H35A 109.5 . . ?
O2 C35 H35B 109.5 . . ?
H35A C35 H35B 109.5 . . ?
O2 C35 H35C 109.5 . . ?
H35A C35 H35C 109.5 . . ?
H35B C35 H35C 109.5 . . ?
C37 C36 C38 108.5(4) . . ?
C37 C36 C28 108.0(3) . . ?
C38 C36 C28 107.8(3) . . ?
C37 C36 C34 110.2(4) . . ?
C38 C36 C34 109.5(3) . . ?
C28 C36 C34 112.7(3) . . ?
C36 C37 H37A 109.5 . . ?
C36 C37 H37B 109.5 . . ?
H37A C37 H37B 109.5 . . ?
C36 C37 H37C 109.5 . . ?
H37A C37 H37C 109.5 . . ?
H37B C37 H37C 109.5 . . ?
C36 C38 H38A 109.5 . . ?
C36 C38 H38B 109.5 . . ?
H38A C38 H38B 109.5 . . ?
C36 C38 H38C 109.5 . . ?
H38A C38 H38C 109.5 . . ?
H38B C38 H38C 109.5 . . ?
O14 Cl1 O12 110.7(3) . . ?
O14 Cl1 O13 109.1(2) . . ?
O12 Cl1 O13 109.1(2) . . ?
O14 Cl1 O11 108.5(2) . . ?
O12 Cl1 O11 108.6(3) . . ?
O13 Cl1 O11 110.9(2) . . ?
O23 Cl2 O24 109.8(3) . . ?
O23 Cl2 O21 109.2(3) . . ?
O24 Cl2 O21 110.1(3) . . ?
O23 Cl2 O22 110.9(3) . . ?
O24 Cl2 O22 108.5(3) . . ?
O21 Cl2 O22 108.4(2) . . ?
O34 Cl3 O33 110.8(4) . . ?
O34 Cl3 O31 106.6(5) . . ?
O33 Cl3 O31 107.9(4) . . ?
O34 Cl3 O32 111.8(4) . . ?
O33 Cl3 O32 109.6(2) . . ?
O31 Cl3 O32 109.9(2) . . ?

loop_
_geom_bond_atom_site_label_1
_geom_bond_atom_site_label_2
_geom_bond_distance
_geom_bond_site_symmetry_2
_geom_bond_publ_flag
Fe1 N7 1.920(3) . ?
Fe1 N1 1.927(3) . ?
Fe1 N3 1.928(3) . ?
Fe1 N11 1.936(3) . ?
Fe1 N5 1.982(3) . ?
Fe1 N9 1.984(3) . ?
O1 C15 1.405(5) . ?
O1 C16 1.443(5) . ?
O2 C34 1.414(5) . ?
O2 C35 1.449(5) . ?
N1 C3 1.327(5) . ?
N1 C1 1.379(5) . ?
N2 C3 1.353(5) . ?
N2 C2 1.372(5) . ?
N2 C4 1.470(5) . ?
N3 C7 1.331(5) . ?
N3 C5 1.374(5) . ?
N4 C7 1.364(5) . ?
N4 C6 1.366(5) . ?
N4 C8 1.470(5) . ?
N5 C11 1.339(5) . ?
N5 C9 1.394(5) . ?
N6 C11 1.333(5) . ?
N6 C10 1.357(5) . ?
N6 C12 1.478(5) . ?
N7 C26 1.327(5) . ?
N7 C24 1.382(5) . ?
N8 C26 1.357(5) . ?
N8 C25 1.372(6) . ?
N8 C27 1.473(6) . ?
N9 C30 1.337(5) . ?
N9 C28 1.389(5) . ?
N10 C30 1.327(6) . ?
N10 C29 1.364(6) . ?
N10 C31 1.477(6) . ?
N11 C22 1.320(5) . ?
N11 C20 1.383(5) . ?
N12 C22 1.355(5) . ?
N12 C21 1.365(6) . ?
N12 C23 1.476(6) . ?
C1 C2 1.347(6) . ?
C1 H1 0.9500 . ?
C2 H2 0.9500 . ?
C3 C15 1.539(6) . ?
C4 H4A 0.9800 . ?
C4 H4B 0.9800 . ?
C4 H4C 0.9800 . ?
C5 C6 1.340(6) . ?
C5 H5 0.9500 . ?
C6 H6 0.9500 . ?
C7 C15 1.520(6) . ?
C8 H8A 0.9800 . ?
C8 H8B 0.9800 . ?
C8 H8C 0.9800 . ?
C9 C10 1.362(5) . ?
C9 C17 1.531(6) . ?
C10 H10 0.9500 . ?
C11 H11 0.9500 . ?
C12 C14 1.501(6) . ?
C12 C13 1.519(6) . ?
C12 H12 1.0000 . ?
C13 H13A 0.9800 . ?
C13 H13B 0.9800 . ?
C13 H13C 0.9800 . ?
C14 H14A 0.9800 . ?
C14 H14B 0.9800 . ?
C14 H14C 0.9800 . ?
C15 C17 1.566(5) . ?
C16 H16A 0.9800 . ?
C16 H16B 0.9800 . ?
C16 H16C 0.9800 . ?
C17 C18 1.536(6) . ?
C17 C19 1.540(6) . ?
C18 H18A 0.9800 . ?
C18 H18B 0.9800 . ?
C18 H18C 0.9800 . ?
C19 H19A 0.9800 . ?
C19 H19B 0.9800 . ?
C19 H19C 0.9800 . ?
C20 C21 1.339(6) . ?
C20 H20 0.9500 . ?
C21 H21 0.9500 . ?
C22 C34 1.541(6) . ?
C23 H23A 0.9800 . ?
C23 H23B 0.9800 . ?
C23 H23C 0.9800 . ?
C24 C25 1.338(6) . ?
C24 H24 0.9500 . ?
C25 H25 0.9500 . ?
C26 C34 1.516(6) . ?
C27 H27A 0.9800 . ?
C27 H27B 0.9800 . ?
C27 H27C 0.9800 . ?
C28 C29 1.356(6) . ?
C28 C36 1.539(6) . ?
C29 H29 0.9500 . ?
C30 H30 0.9500 . ?
C31 C33 1.500(8) . ?
C31 C32 1.501(7) . ?
C31 H31 1.0000 . ?
C32 H32A 0.9800 . ?
C32 H32B 0.9800 . ?
C32 H32C 0.9800 . ?
C33 H33A 0.9800 . ?
C33 H33B 0.9800 . ?
C33 H33C 0.9800 . ?
C34 C36 1.576(6) . ?
C35 H35A 0.9800 . ?
C35 H35B 0.9800 . ?
C35 H35C 0.9800 . ?
C36 C37 1.524(6) . ?
C36 C38 1.539(6) . ?
C37 H37A 0.9800 . ?
C37 H37B 0.9800 . ?
C37 H37C 0.9800 . ?
C38 H38A 0.9800 . ?
C38 H38B 0.9800 . ?
C38 H38C 0.9800 . ?
Cl1 O14 1.416(4) . ?
Cl1 O12 1.422(4) . ?
Cl1 O13 1.433(3) . ?
Cl1 O11 1.438(4) . ?
Cl2 O23 1.410(4) . ?
Cl2 O24 1.421(4) . ?
Cl2 O21 1.426(4) . ?
Cl2 O22 1.429(4) . ?
Cl3 O34 1.387(6) . ?
Cl3 O33 1.392(4) . ?
Cl3 O31 1.407(5) . ?
Cl3 O32 1.431(3) . ?
